data_7204048
loop_
_publ_author_name
'Aonuma, Shuji'
'Casellas, Helene'
'Faulmann, Christophe'
'Garreau de Bonneval, Benedicte'
'Malfant, Isabelle'
'Cassoux, Patrick'
'Lacroix, Pascal G.'
'Hosokoshi, Yuko'
'Inoue, Katsuya'

_publ_section_title
;
 Structure and properties of novel M(dmit)2 salts with the
 Me3N+&#x00AD;TEMPO cation radical (Me3N+&#x00AD;TEMPO =
 N,N,N&#x00AD;trimethyl(1&#x00AD;oxyl&#x00AD;2,2,6,6&#x00AD;tetramethylpiperidin&#x00AD;4&#x00AD;yl)ammonium)
;
_journal_issue 2
_journal_name_full 'Journal of Materials Chemistry'
_journal_page_first 337
_journal_paper_doi 10.1039/b008424g
_journal_volume 11
_journal_year 2001
_chemical_formula_moiety 'C6 Pd S10, 2(C12 H26 N2 O)'
_chemical_formula_sum 'C30 H52 N4 O2 Pd S10'
_chemical_formula_weight 927.76
_chemical_name_common bis(Me3N-Tempo)Pd(dmit)2
_chemical_name_systematic
; 
bis[(N,N,N-trimethyl-(1-oxyl-2,2,6,6-tetramethylpiperidin-4-yl)ammonium] 
bis(2-thioxo-1,3-dithiole-4,5-dithiolato-S4,S5)palladate(II) 
;
_space_group_IT_number 61
_symmetry_cell_setting orthorhombic
_symmetry_space_group_name_Hall '-P 2ac 2ab'
_symmetry_space_group_name_H-M 'P b c a'
_atom_sites_solution_hydrogens geom
_atom_sites_solution_primary direct
_atom_sites_solution_secondary difmap
_audit_creation_method SHELXL-97
_cell_angle_alpha 90.00
_cell_angle_beta 90.00
_cell_angle_gamma 90.00
_cell_formula_units_Z 4
_cell_length_a 14.646(3)
_cell_length_b 16.012(4)
_cell_length_c 18.126(5)
_cell_measurement_reflns_used 25
_cell_measurement_temperature 293(2)
_cell_measurement_theta_max 106
_cell_measurement_theta_min 3.2
_cell_volume 4250.8(18)
_computing_cell_refinement 'CAD4 EXPRESS (Enraf Nonius, 1994)'
_computing_data_collection 'CAD4 EXPRESS (Enraf Nonius, 1994)'
_computing_data_reduction 'XCAD4 (Harms, 1996)'
_computing_molecular_graphics 'CAMERON (Watkin, Prout & Pearce, 1996)'
_computing_structure_refinement 'SHELXL-97 (Sheldrick, 1997)'
_computing_structure_solution 'SIR92 (A. Altomare, G. Cascarano, C. Giacovazzo & A. Guagliardi, 1993)'
_diffrn_ambient_temperature 293(2)
_diffrn_measured_fraction_theta_full 0.895
_diffrn_measured_fraction_theta_max 0.895
_diffrn_measurement_device_type 'CAD4 Enraf-Nonius'
_diffrn_measurement_method Omega-theta-scans
_diffrn_radiation_monochromator graphite
_diffrn_radiation_source 'fine-focus sealed tube'
_diffrn_radiation_type MoK\a
_diffrn_radiation_wavelength 0.71073
_diffrn_reflns_av_R_equivalents 0.0113
_diffrn_reflns_av_sigmaI/netI 0.1091
_diffrn_reflns_limit_h_max 20
_diffrn_reflns_limit_h_min 0
_diffrn_reflns_limit_k_max 22
_diffrn_reflns_limit_k_min 0
_diffrn_reflns_limit_l_max 24
_diffrn_reflns_limit_l_min 0
_diffrn_reflns_number 5550
_diffrn_reflns_theta_full 29.96
_diffrn_reflns_theta_max 29.96
_diffrn_reflns_theta_min 2.19
_diffrn_standards_decay_% 1
_diffrn_standards_interval_time 120
_diffrn_standards_number 3
_exptl_absorpt_coefficient_mu 0.960
_exptl_absorpt_correction_T_max 0.8356
_exptl_absorpt_correction_T_min 0.2518
_exptl_absorpt_correction_type psi-scan
_exptl_absorpt_process_details
;
North A.C.T., Phillips D.C. & Mathews F.S. (1968) Acta. Cryst. A24, 351
Number of psi-scan sets used was   5
Theta correction was applied.
Averaged transmission function was used.
No Fourier smoothing was applied.
;
_exptl_crystal_colour 'dark red'
_exptl_crystal_density_diffrn 1.450
_exptl_crystal_density_method 'not measured'
_exptl_crystal_description block
_exptl_crystal_F_000 1928
_exptl_crystal_size_max 0.35
_exptl_crystal_size_mid 0.25
_exptl_crystal_size_min 0.13
_refine_diff_density_max 0.741
_refine_diff_density_min -0.857
_refine_diff_density_rms 0.125
_refine_ls_extinction_method none
_refine_ls_goodness_of_fit_ref 0.968
_refine_ls_hydrogen_treatment mixed
_refine_ls_matrix_type full
_refine_ls_number_parameters 214
_refine_ls_number_reflns 5527
_refine_ls_number_restraints 0
_refine_ls_restrained_S_all 0.968
_refine_ls_R_factor_all 0.1712
_refine_ls_R_factor_gt 0.0401
_refine_ls_shift/su_max 0.000
_refine_ls_shift/su_mean 0.000
_refine_ls_structure_factor_coef Fsqd
_refine_ls_weighting_details 'calc w=1/[\s^2^(Fo^2^)+(0.0730P)^2^+0.0000P] where P=(Fo^2^+2Fc^2^)/3'
_refine_ls_weighting_scheme calc
_refine_ls_wR_factor_gt 0.1048
_refine_ls_wR_factor_ref 0.1445
_reflns_number_gt 2283
_reflns_number_total 5527
_reflns_threshold_expression >2sigma(I)
_cod_data_source_file b008424g.txt
_cod_data_source_block (NMe3-tempo)2-Pd(dmit)2
_cod_original_sg_symbol_H-M Pbca
_cod_database_code 7204048

loop_
_symmetry_equiv_pos_as_xyz
'x, y, z'
'-x+1/2, -y, z+1/2'
'x+1/2, -y+1/2, -z'
'-x, y+1/2, -z+1/2'
'-x, -y, -z'
'x-1/2, y, -z-1/2'
'-x-1/2, y-1/2, z'
'x, -y-1/2, z-1/2'

loop_
_atom_site_label
_atom_site_type_symbol
_atom_site_fract_x
_atom_site_fract_y
_atom_site_fract_z
_atom_site_U_iso_or_equiv
_atom_site_adp_type
_atom_site_occupancy
_atom_site_symmetry_multiplicity
_atom_site_calc_flag
_atom_site_refinement_flags
_atom_site_disorder_assembly
_atom_site_disorder_group
Pd1 Pd 0.5000 0.5000 0.5000 0.03378(13) Uani 1 2 d S . .
S1 S 0.57450(9) 0.59490(7) 0.57446(7) 0.0434(3) Uani 1 1 d . . .
S2 S 0.43454(8) 0.43625(8) 0.60098(7) 0.0444(3) Uani 1 1 d . . .
S3 S 0.60985(10) 0.58566(8) 0.73902(7) 0.0505(3) Uani 1 1 d . . .
S4 S 0.48968(9) 0.44774(8) 0.76079(7) 0.0486(3) Uani 1 1 d . . .
S5 S 0.59422(11) 0.51018(9) 0.88984(8) 0.0598(4) Uani 1 1 d . . .
C1 C 0.5535(3) 0.5501(3) 0.6600(3) 0.0381(11) Uani 1 1 d . . .
C2 C 0.4969(3) 0.4850(3) 0.6701(3) 0.0395(11) Uani 1 1 d . . .
C3 C 0.5663(3) 0.5144(3) 0.8017(3) 0.0459(12) Uani 1 1 d . . .
O11 O 0.2859(3) 0.7725(3) 0.3112(2) 0.0774(14) Uani 1 1 d . . .
N12 N 0.2886(3) 0.7655(2) 0.3811(2) 0.0414(10) Uani 1 1 d . . .
N13 N 0.3147(3) 0.7293(3) 0.6168(2) 0.0394(9) Uani 1 1 d . . .
C14 C 0.3567(3) 0.8181(3) 0.4200(3) 0.0406(11) Uani 1 1 d . . .
C15 C 0.3364(4) 0.8187(3) 0.5029(2) 0.0437(11) Uani 1 1 d . . .
H15A H 0.3872 0.8441 0.5289 0.052 Uiso 1 1 calc R . .
H15B H 0.2825 0.8524 0.5121 0.052 Uiso 1 1 calc R . .
C16 C 0.3209(3) 0.7319(3) 0.5327(3) 0.0360(10) Uani 1 1 d . . .
H16 H 0.3730 0.6973 0.5178 0.043 Uiso 1 1 calc R . .
C17 C 0.2363(3) 0.6969(3) 0.4953(2) 0.0466(12) Uani 1 1 d . . .
H17A H 0.1850 0.7336 0.5053 0.056 Uiso 1 1 calc R . .
H17B H 0.2224 0.6427 0.5164 0.056 Uiso 1 1 calc R . .
C18 C 0.2472(3) 0.6876(3) 0.4124(2) 0.0378(10) Uani 1 1 d . . .
C19 C 0.1527(4) 0.6783(4) 0.3793(3) 0.0627(16) Uani 1 1 d . . .
H19A H 0.1157 0.7252 0.3933 0.075 Uiso 1 1 calc R . .
H19B H 0.1252 0.6277 0.3970 0.075 Uiso 1 1 calc R . .
H19C H 0.1574 0.6761 0.3265 0.075 Uiso 1 1 calc R . .
C20 C 0.3072(4) 0.6135(3) 0.3911(4) 0.0655(17) Uani 1 1 d . . .
H20A H 0.3664 0.6197 0.4131 0.079 Uiso 1 1 calc R . .
H20B H 0.3133 0.6114 0.3384 0.079 Uiso 1 1 calc R . .
H20C H 0.2795 0.5627 0.4083 0.079 Uiso 1 1 calc R . .
C21 C 0.3459(4) 0.9071(3) 0.3905(3) 0.0574(15) Uani 1 1 d . . .
H21A H 0.3576 0.9077 0.3384 0.069 Uiso 1 1 calc R . .
H21B H 0.3885 0.9433 0.4151 0.069 Uiso 1 1 calc R . .
H21C H 0.2848 0.9262 0.3996 0.069 Uiso 1 1 calc R . .
C22 C 0.4525(3) 0.7863(3) 0.4025(3) 0.0591(15) Uani 1 1 d . . .
H22A H 0.4594 0.7305 0.4212 0.071 Uiso 1 1 calc R . .
H22B H 0.4968 0.8221 0.4252 0.071 Uiso 1 1 calc R . .
H22C H 0.4615 0.7861 0.3500 0.071 Uiso 1 1 calc R . .
C23 C 0.3112(4) 0.6399(3) 0.6426(3) 0.0571(15) Uani 1 1 d . . .
H23A H 0.2583 0.6131 0.6223 0.069 Uiso 1 1 calc R . .
H23B H 0.3081 0.6385 0.6955 0.069 Uiso 1 1 calc R . .
H23C H 0.3652 0.6111 0.6264 0.069 Uiso 1 1 calc R . .
C24 C 0.3982(4) 0.7656(4) 0.6503(3) 0.0670(17) Uani 1 1 d . . .
H24A H 0.4509 0.7361 0.6326 0.080 Uiso 1 1 calc R . .
H24B H 0.3949 0.7607 0.7030 0.080 Uiso 1 1 calc R . .
H24C H 0.4029 0.8235 0.6369 0.080 Uiso 1 1 calc R . .
C25 C 0.2324(4) 0.7753(5) 0.6456(3) 0.081(2) Uani 1 1 d . . .
H25A H 0.1781 0.7519 0.6243 0.097 Uiso 1 1 calc R . .
H25B H 0.2369 0.8332 0.6325 0.097 Uiso 1 1 calc R . .
H25C H 0.2299 0.7700 0.6983 0.097 Uiso 1 1 calc R . .

loop_
_atom_site_aniso_label
_atom_site_aniso_U_11
_atom_site_aniso_U_22
_atom_site_aniso_U_33
_atom_site_aniso_U_23
_atom_site_aniso_U_13
_atom_site_aniso_U_12
Pd1 0.0309(2) 0.0324(2) 0.0380(3) 0.0002(2) -0.0031(2) -0.0020(2)
S1 0.0503(7) 0.0401(6) 0.0397(7) 0.0012(6) -0.0042(6) -0.0135(6)
S2 0.0420(7) 0.0452(6) 0.0461(7) 0.0013(6) -0.0006(6) -0.0132(5)
S3 0.0608(8) 0.0503(7) 0.0404(7) 0.0027(6) -0.0085(6) -0.0137(7)
S4 0.0537(8) 0.0509(7) 0.0410(7) 0.0082(6) 0.0038(6) -0.0078(6)
S5 0.0752(10) 0.0634(9) 0.0408(7) 0.0063(7) -0.0096(7) 0.0011(8)
C1 0.043(3) 0.035(2) 0.036(3) 0.002(2) 0.000(2) 0.000(2)
C2 0.039(2) 0.040(3) 0.039(2) 0.0008(19) -0.001(2) 0.001(2)
C3 0.049(3) 0.046(3) 0.043(3) -0.002(2) -0.002(2) 0.006(2)
O11 0.111(4) 0.094(3) 0.027(2) 0.002(2) -0.008(2) -0.016(3)
N12 0.053(3) 0.043(2) 0.029(2) 0.0023(19) -0.0039(18) -0.0031(19)
N13 0.041(2) 0.051(2) 0.026(2) -0.0021(19) -0.0022(17) 0.0057(18)
C14 0.051(3) 0.039(2) 0.031(3) -0.002(2) -0.003(2) -0.003(2)
C15 0.055(3) 0.041(2) 0.035(3) -0.007(2) -0.005(2) -0.009(2)
C16 0.041(3) 0.041(2) 0.025(2) 0.000(2) -0.001(2) -0.003(2)
C17 0.044(3) 0.055(3) 0.041(3) 0.012(3) -0.003(2) -0.010(2)
C18 0.044(2) 0.035(2) 0.034(2) -0.006(2) -0.012(2) 0.000(2)
C19 0.056(4) 0.064(3) 0.068(4) -0.006(3) -0.023(3) 0.000(3)
C20 0.068(4) 0.046(3) 0.082(5) -0.009(3) -0.012(3) 0.008(3)
C21 0.069(4) 0.045(3) 0.058(4) 0.007(3) -0.002(3) 0.000(3)
C22 0.050(3) 0.059(3) 0.068(4) 0.005(3) 0.010(3) -0.003(3)
C23 0.066(4) 0.061(3) 0.044(3) 0.023(3) -0.001(3) -0.004(3)
C24 0.079(4) 0.072(4) 0.050(4) -0.003(3) -0.026(3) -0.014(3)
C25 0.075(5) 0.121(6) 0.046(4) -0.007(4) 0.006(3) 0.049(4)

loop_
_atom_type_symbol
_atom_type_description
_atom_type_scat_dispersion_real
_atom_type_scat_dispersion_imag
_atom_type_scat_source
C C 0.0033 0.0016 'International Tables Vol C Tables 4.2.6.8 and 6.1.1.4'
H H 0.0000 0.0000 'International Tables Vol C Tables 4.2.6.8 and 6.1.1.4'
N N 0.0061 0.0033 'International Tables Vol C Tables 4.2.6.8 and 6.1.1.4'
O O 0.0106 0.0060 'International Tables Vol C Tables 4.2.6.8 and 6.1.1.4'
S S 0.1246 0.1234 'International Tables Vol C Tables 4.2.6.8 and 6.1.1.4'
Pd Pd -0.9988 1.0072 'International Tables Vol C Tables 4.2.6.8 and 6.1.1.4'

loop_
_geom_angle_atom_site_label_1
_geom_angle_atom_site_label_2
_geom_angle_atom_site_label_3
_geom_angle
_geom_angle_site_symmetry_1
_geom_angle_site_symmetry_3
_geom_angle_publ_flag
S2 Pd1 S2 180.00(6) 5_666 . ?
S2 Pd1 S1 88.63(5) 5_666 . ?
S2 Pd1 S1 91.37(5) . . ?
S2 Pd1 S1 91.37(5) 5_666 5_666 ?
S2 Pd1 S1 88.63(5) . 5_666 ?
S1 Pd1 S1 180.00(4) . 5_666 ?
C1 S1 Pd1 99.60(16) . . ?
C2 S2 Pd1 98.94(17) . . ?
C3 S3 C1 98.5(2) . . ?
C3 S4 C2 98.8(2) . . ?
C2 C1 S1 123.5(4) . . ?
C2 C1 S3 115.6(4) . . ?
S1 C1 S3 120.9(3) . . ?
C1 C2 S2 125.1(4) . . ?
C1 C2 S4 115.4(4) . . ?
S2 C2 S4 119.5(3) . . ?
S5 C3 S4 123.6(3) . . ?
S5 C3 S3 124.8(3) . . ?
S4 C3 S3 111.6(3) . . ?
O11 N12 C14 116.3(4) . . ?
O11 N12 C18 116.0(4) . . ?
C14 N12 C18 124.4(4) . . ?
C24 N13 C25 109.0(4) . . ?
C24 N13 C23 105.9(4) . . ?
C25 N13 C23 109.3(4) . . ?
C24 N13 C16 110.4(4) . . ?
C25 N13 C16 112.3(4) . . ?
C23 N13 C16 109.7(4) . . ?
N12 C14 C22 109.3(4) . . ?
N12 C14 C21 107.1(4) . . ?
C22 C14 C21 109.5(4) . . ?
N12 C14 C15 109.8(4) . . ?
C22 C14 C15 112.6(4) . . ?
C21 C14 C15 108.4(4) . . ?
C16 C15 C14 112.0(4) . . ?
C15 C16 C17 107.7(4) . . ?
C15 C16 N13 113.0(4) . . ?
C17 C16 N13 112.7(4) . . ?
C16 C17 C18 113.0(4) . . ?
N12 C18 C19 107.5(4) . . ?
N12 C18 C17 109.6(4) . . ?
C19 C18 C17 107.8(4) . . ?
N12 C18 C20 108.6(4) . . ?
C19 C18 C20 110.4(4) . . ?
C17 C18 C20 112.8(4) . . ?

loop_
_geom_bond_atom_site_label_1
_geom_bond_atom_site_label_2
_geom_bond_distance
_geom_bond_site_symmetry_2
_geom_bond_publ_flag
Pd1 S2 2.3047(13) 5_666 ?
Pd1 S2 2.3047(13) . ?
Pd1 S1 2.3068(12) . ?
Pd1 S1 2.3068(12) 5_666 ?
S1 C1 1.736(5) . ?
S2 C2 1.736(5) . ?
S3 C3 1.731(5) . ?
S3 C1 1.748(5) . ?
S4 C3 1.717(5) . ?
S4 C2 1.751(5) . ?
S5 C3 1.651(5) . ?
C1 C2 1.345(6) . ?
O11 N12 1.273(5) . ?
N12 C14 1.484(6) . ?
N12 C18 1.498(6) . ?
N13 C24 1.484(6) . ?
N13 C25 1.505(6) . ?
N13 C23 1.507(6) . ?
N13 C16 1.529(6) . ?
C14 C22 1.526(7) . ?
C14 C21 1.531(6) . ?
C14 C15 1.533(6) . ?
C15 C16 1.507(6) . ?
C16 C17 1.519(6) . ?
C17 C18 1.519(6) . ?
C18 C19 1.516(7) . ?
C18 C20 1.527(7) . ?
